data_7135153
loop_
_publ_author_name
'Sarwa, Aleksandra'
'Matviyishyn, Maksym'
'Perdek, J&#x119;drzej P'
'Trzaskowski, Bartosz'
'Kulesza, Dagmara'
'Zych, Eugeniusz'
'Szyszko, Bartosz'

_publ_section_title
;
 Mechanically interlocked porphyrinoids: self-assembly of metal-stabilised
 catenaphyrins.
;
_journal_issue 1
_journal_name_full 'Chemical communications (Cambridge, England)'
_journal_page_first 148
_journal_page_last 151
_journal_paper_doi 10.1039/d5cc05702g
_journal_volume 62
_journal_year 2026
_chemical_formula_moiety 'C42 H36 F10 N4 O8 Zn, C H4 O'
_chemical_formula_sum 'C43 H40 F10 N4 O9 Zn'
_chemical_formula_weight 1012.16
_space_group_crystal_system monoclinic
_space_group_IT_number 4
_space_group_name_Hall 'P 2yb'
_space_group_name_H-M_alt 'P 1 21 1'
_atom_sites_solution_hydrogens mixed
_atom_sites_solution_primary difmap
_audit_creation_date 2025-08-27
_audit_creation_method
;
Olex2 1.5
(compiled 2025.07.13 svn.rb7424aed for OlexSys, GUI svn.r7314)
;
_audit_update_record
;
2025-08-28 deposited with the CCDC.	2025-11-05 downloaded from the CCDC.
;
_cell_angle_alpha 90
_cell_angle_beta 90.05(2)
_cell_angle_gamma 90
_cell_formula_units_Z 2
_cell_length_a 10.981(3)
_cell_length_b 14.833(4)
_cell_length_c 13.238(3)
_cell_measurement_reflns_used 36277
_cell_measurement_temperature 100.00(10)
_cell_measurement_theta_max 75.4940
_cell_measurement_theta_min 3.3110
_cell_volume 2156.2(10)
_computing_cell_refinement 'CrysAlisPro 1.171.43.104a (Rigaku OD, 2023)'
_computing_data_collection 'CrysAlisPro system (CCD 41.104a 64-bit (release 16-03-2021))'
_computing_data_reduction 'CrysAlisPro 1.171.43.104a (Rigaku OD, 2023)'
_computing_molecular_graphics 'Olex2 1.5 (Dolomanov et al., 2009)'
_computing_publication_material 'Olex2 1.5 (Dolomanov et al., 2009)'
_computing_structure_refinement 'SHELXL 2019/3 (Sheldrick, 2015)'
_computing_structure_solution 'SHELXT 2018/2 (Sheldrick, 2018)'
_diffrn_ambient_environment N~2~
_diffrn_ambient_temperature 100.00(10)
_diffrn_detector 'Hybrid Pixel Array Detector'
_diffrn_detector_area_resol_mean 10.0000
_diffrn_detector_type 'HyPix-Arc 150'
_diffrn_measured_fraction_theta_full 1.000
_diffrn_measured_fraction_theta_max 0.987
_diffrn_measurement_details
;
List of Runs (angles in degrees, time in seconds):

  # Type    Start    End  Width  t~exp~   \w     \q     \k     \f   Frames
#--------------------------------------------------------------------------
  1  \w     49.00 118.00   0.50    0.05    --   83.00  13.00 167.36  138
  2  \w     49.00  86.00   0.50    0.05    --   83.00  13.00  -4.31   74
  3  \w     89.00 114.00   0.50    0.05    --   83.00  13.00  -4.31   50
  4  \w     90.00 120.00   0.50    0.05    --   83.00   3.00 -79.91   60
  5  \w     46.00  86.00   0.50    0.05    --   83.00   3.00 -79.91   80
  6  \w     42.00  67.00   0.50    0.05    --   83.00  -3.00  76.86   50
  7  \w     10.00  35.00   0.50    0.05    --   59.37 -30.00-180.00   50
  8  \w     44.00  77.00   0.50    0.05    --   83.00 -73.00 -52.68   66
  9  \w     44.00  76.00   0.50    0.05    --   83.00 -73.00  85.69   64
 10  \w     18.00  50.00   0.50    0.05    --   59.37-126.00 150.00   64
 11  \w     45.00  95.00   0.50    0.05    --   79.25-126.00  60.00  100
 12  \w     47.00  81.00   0.50    0.05    --   83.00 -91.00 -61.75   68
 13  \w   -103.00 -75.00   0.50    0.05    --  -74.77-126.00-120.00   56
 14  \w   -124.00 -76.00   0.50    0.05    --  -74.77 -30.00 -30.00   96
 15  \w   -124.00 -93.00   0.50    0.05    --  -75.16 -30.00  60.00   62
 16  \w   -103.00 -58.00   0.50    0.05    --  -75.16 126.00  30.00   90
 17  \w     35.00  60.00   0.50    0.05    --   26.00  50.00  16.87   50
 18  \w     62.00  93.00   0.50    0.05    --   59.59  30.00-150.00   62
 19  \w     64.00 101.00   0.50    0.05    --   59.59  30.00  30.00   74
 20  \w     27.00  67.00   0.50    0.05    --   59.59 -95.00 150.00   80
 21  \w     10.00  35.00   0.50    0.05    --   59.59 -30.00 -90.00   50
 22  \w     11.00  37.00   0.50    0.05    --   59.59 -30.00  90.00   52
 23  \w     10.00  35.00   0.50    0.05    --   59.59 -30.00-120.00   50
 24  \w     11.00  37.00   0.50    0.05    --   59.59 -30.00 150.00   52
 25  \w     66.00 109.00   0.50    0.05    --   59.59  30.00 -60.00   86
 26  \w     10.00  35.00   0.50    0.05    --   59.59 -30.00 120.00   50
 27  \w     61.00  86.00   0.50    0.05    --   59.59  30.00   0.00   50
 28  \w   -111.00 -85.00   0.50    0.05    --  -61.58 -30.00   0.00   52
 29  \w   -107.00 -82.00   0.50    0.05    --  -70.00 -58.00 -54.06   50
 30  \w   -106.00 -80.00   0.50    0.05    --  -70.00 -51.00 -42.70   52
 31  \w     40.00  75.00   0.50    0.05    --   74.19 -95.00 -60.00   70
 32  \w   -124.00 -99.00   0.50    0.05    --  -74.77 -30.00  90.00   50
 33  \w   -121.00 -96.00   0.50    0.05    --  -75.45-125.00  60.00   50
 34  \w   -121.00 -85.00   0.50    0.05    --  -75.45-125.00 -90.00   72
 35  \w     80.00 121.00   0.50    0.05    --   79.25  30.00-150.00   82
 36  \w     92.00 124.00   0.50    0.05    --   79.25 125.00  90.00   64
 37  \w     59.00  85.00   0.50    0.05    --   79.25 -95.00 -30.00   52
 38  \w     45.00  81.00   0.50    0.05    --   79.25 -95.00-180.00   72
 39  \w     41.00  67.00   0.50    0.05    --   79.25-125.00 150.00   52
 40  \w     80.00 105.00   0.50    0.05    --   79.25  30.00 -30.00   50
 41  \w     81.00 107.00   0.50    0.05    --   79.25-125.00 150.00   52
 42  \w     96.00 125.00   0.50    0.05    --   79.25 125.00-150.00   58
 43  \w     79.00 104.00   0.50    0.05    --   79.25 125.00-180.00   50
 44  \w     79.00 104.00   0.50    0.05    --   79.25 125.00 150.00   50
 45  \w     39.00  68.00   0.50    0.05    --   79.25 -95.00  60.00   58
 46  \w     80.00 105.00   0.50    0.05    --   79.25  30.00 -90.00   50
 47  \w     83.00 114.00   0.50    0.05    --   79.25  30.00   0.00   62
 48  \w     84.00 122.00   0.50    0.05    --   79.25 125.00 -60.00   76
 49  \w     36.00  62.00   0.50    0.05    --   79.25-125.00 -30.00   52
 50  \w     40.00  65.00   0.50    0.05    --   79.25 -95.00-120.00   50
 51  \w     40.00  83.00   0.50    0.05    --   79.25-125.00-120.00   86
 52  \w     83.00 109.00   0.50    0.05    --   79.25-125.00  60.00   52
 53  \w     60.00  92.00   0.50    0.05    --   79.25-125.00 -60.00   64
 54  \w     40.00  90.00   0.50    0.05    --   79.25 -95.00 150.00  100
 55  \w     41.00  67.00   0.50    0.05    --   79.25-125.00  90.00   52
 56  \w     45.00  92.00   0.50    0.05    --   79.25-125.00-180.00   94
 57  \w     81.00 109.00   0.50    0.05    --   79.25-125.00   0.00   56
 58  \w     40.00  66.00   0.50    0.05    --   79.25-125.00-150.00   52
 59  \w     63.00  89.00   0.50    0.05    --   79.25  15.00 -60.00   52
 60  \w     79.00 121.00   0.50    0.05    --   79.25 125.00  30.00   84
 61  \w     36.00  64.00   0.50    0.05    --   79.25-125.00  30.00   56
 62  \w   -110.00 -85.00   0.50    0.05    --  -79.25 -69.00   3.50   50
 63  \w   -111.00 -85.00   0.50    0.05    --  -79.25 -70.00 -25.88   52
 64  \w   -118.00 -93.00   0.50    0.05    --  -79.25 -56.00  -5.04   50
 65  \w   -109.00 -84.00   0.50    0.05    --  -79.25 -70.00 -30.58   50
 66  \w   -107.00 -82.00   0.50    0.05    --  -79.25 -82.00 -58.39   50
 67  \w    -80.00 -55.00   0.50    0.05    --  -79.25  87.00 162.94   50
 68  \w   -116.00 -91.00   0.50    0.05    --  -79.25 -79.00 -36.83   50
 69  \w   -105.00 -80.00   0.50    0.05    --  -79.25 -81.00 -45.99   50
 70  \w    -68.00 -42.00   0.50    0.05    --  -79.25  62.00-171.35   52
 71  \w   -111.00 -85.00   0.50    0.05    --  -79.25-155.00  34.05   52
 72  \w     80.00 118.00   0.50    0.05    --   83.00  -1.00-176.60   76
 73  \w     66.00 131.00   0.50    0.05    --   83.00  21.00  76.23  130
 74  \w     62.00 109.00   0.50    0.05    --   83.00   1.00  10.02   94
 75  \w     67.00  92.00   0.50    0.05    --   83.00  10.00 134.86   50
 76  \w     82.00 112.00   0.50    0.05    --   83.00-127.00 -37.95   60
 77  \w     84.00 122.00   0.50    0.05    --   83.00   9.00-140.27   76
 78  \w     47.00 113.00   0.50    0.05    --   83.00   4.00  72.55  132
 79  \w     41.00  77.00   0.50    0.05    --   83.00-127.00 -37.95   72
;
_diffrn_measurement_device 'four-circle diffractometer'
_diffrn_measurement_device_type 'XtaLAB Synergy R, DW system, HyPix-Arc 150'
_diffrn_measurement_method '\w scans'
_diffrn_orient_matrix_type 'CrysAlisPro convention (1999,Acta A55,543-557)'
_diffrn_orient_matrix_UB_11 -0.0462935000
_diffrn_orient_matrix_UB_12 -0.0619770000
_diffrn_orient_matrix_UB_13 -0.0851794000
_diffrn_orient_matrix_UB_21 0.0966151000
_diffrn_orient_matrix_UB_22 0.0392462000
_diffrn_orient_matrix_UB_23 -0.0719355000
_diffrn_orient_matrix_UB_31 0.0906164000
_diffrn_orient_matrix_UB_32 -0.0734930000
_diffrn_orient_matrix_UB_33 0.0333696000
_diffrn_radiation_monochromator mirror
_diffrn_radiation_probe x-ray
_diffrn_radiation_type 'Cu K\a'
_diffrn_radiation_wavelength 1.54184
_diffrn_reflns_av_R_equivalents 0.0231
_diffrn_reflns_av_unetI/netI 0.0157
_diffrn_reflns_Laue_measured_fraction_full 1.000
_diffrn_reflns_Laue_measured_fraction_max 0.987
_diffrn_reflns_limit_h_max 13
_diffrn_reflns_limit_h_min -12
_diffrn_reflns_limit_k_max 18
_diffrn_reflns_limit_k_min -18
_diffrn_reflns_limit_l_max 16
_diffrn_reflns_limit_l_min -16
_diffrn_reflns_number 46577
_diffrn_reflns_point_group_measured_fraction_full 1.000
_diffrn_reflns_point_group_measured_fraction_max 0.979
_diffrn_reflns_theta_full 67.684
_diffrn_reflns_theta_max 75.683
_diffrn_reflns_theta_min 3.339
_diffrn_source 'Rotating-anode X-ray tube'
_diffrn_source_type 'Rigaku (Cu) X-ray Source'
_exptl_absorpt_coefficient_mu 1.724
_exptl_absorpt_correction_T_max 1.00000
_exptl_absorpt_correction_T_min 0.56097
_exptl_absorpt_correction_type multi-scan
_exptl_absorpt_process_details
;
CrysAlisPro 1.171.43.104a (Rigaku Oxford Diffraction, 2023)
Empirical absorption correction using spherical harmonics,
implemented in SCALE3 ABSPACK scaling algorithm.
;
_exptl_crystal_colour orange
_exptl_crystal_colour_primary orange
_exptl_crystal_density_diffrn 1.559
_exptl_crystal_description needle
_exptl_crystal_F_000 1036
_exptl_crystal_size_max 0.337
_exptl_crystal_size_mid 0.152
_exptl_crystal_size_min 0.085
_refine_diff_density_max 0.327
_refine_diff_density_min -0.328
_refine_diff_density_rms 0.041
_refine_ls_abs_structure_details
;
 Refined as an inversion twin.
;
_refine_ls_abs_structure_Flack 0.336(14)
_refine_ls_extinction_method none
_refine_ls_goodness_of_fit_ref 1.038
_refine_ls_hydrogen_treatment mixed
_refine_ls_matrix_type full
_refine_ls_number_parameters 638
_refine_ls_number_reflns 8791
_refine_ls_number_restraints 28
_refine_ls_restrained_S_all 1.055
_refine_ls_R_factor_all 0.0224
_refine_ls_R_factor_gt 0.0221
_refine_ls_shift/su_max 0.002
_refine_ls_shift/su_mean 0.000
_refine_ls_structure_factor_coef Fsqd
_refine_ls_weighting_details 'w=1/[\s^2^(Fo^2^)+(0.0381P)^2^+0.4353P] where P=(Fo^2^+2Fc^2^)/3'
_refine_ls_weighting_scheme calc
_refine_ls_wR_factor_gt 0.0581
_refine_ls_wR_factor_ref 0.0583
_reflns_Friedel_coverage 0.909
_reflns_Friedel_fraction_full 1.000
_reflns_Friedel_fraction_max 0.971
_reflns_number_gt 8671
_reflns_number_total 8791
_reflns_threshold_expression 'I > 2\s(I)'
_cod_data_source_file d5cc05702g4.cif
_cod_data_source_block dipyrrin_acetal
_cod_depositor_comments
;
The following automatic conversions were performed:

data item '_atom_sites_solution_primary' value 'diffmap' was changed
to 'difmap'.

Automatic conversion script
Id: cif_fix_values 8170 2020-07-09 18:12:32Z antanas 

 Adding full bibliography for 7135153--7135154.cif.
;
_cod_database_code 7135153
_shelx_shelxl_version_number 2019/3
_chemical_oxdiff_formula 'C10 H10 N4 O4 Zn1'
_shelx_space_group_comment
;
The symmetry employed for this shelxl refinement is uniquely defined
by the following loop, which should always be used as a source of
symmetry information in preference to the above space-group names.
They are only intended as comments.
;
_cell_oxdiff_angle_alpha 90.0168(7)
_cell_oxdiff_angle_beta 90.0597(7)
_cell_oxdiff_angle_gamma 90.0049(7)
_cell_oxdiff_length_a 10.97915(10)
_cell_oxdiff_length_b 14.83600(13)
_cell_oxdiff_length_c 13.23760(11)
_cell_oxdiff_measurement_reflns_used 36277
_cell_oxdiff_volume 2156.23(3)
_shelx_estimated_absorpt_t_max 0.867
_shelx_estimated_absorpt_t_min 0.594
_olex2_refinement_description
;
1. Twinned data refinement
 Scales: 0.664(14)
 0.336(14)
2. Fixed Uiso
 At 1.2 times of:
  All C(H) groups, All C(H,H) groups
 At 1.5 times of:
  All C(H,H,H) groups
3. Restrained distances
 C1A-O1D \\sim C1A-O1C \\sim C1A-O2D \\sim C1A-O2C
 with sigma of 0.02
 C1A-C1D \\sim C1A-C1C \\sim C1A-C2D \\sim C1A-C2C
 with sigma of 0.02
 O1C-C1C \\sim O1D-C1D \\sim O2D-C2D \\sim O2C-C2C
 with sigma of 0.02
4. Uiso/Uaniso restraints and constraints
Uanis(C2C) = Uanis(C2D)
5. Rigid body (RIGU) restrains
 C2D, O2D, C1A
 with sigma for 1-2 distances of 0.004 and sigma for 1-3 distances of 0.004
6. Others
 Fixed Sof: O2C(0.92) O1C(0.92) C2C(0.92) H2CA(0.92) H2CB(0.92) H2CC(0.92)
 H1A(0.92) H1AA(0.08) C1C(0.92) H1CA(0.92) H1CB(0.92) H1CC(0.92) O1D(0.08)
 C1D(0.08) H1DA(0.08) H1DB(0.08) H1DC(0.08) O2D(0.08) C2D(0.08) H2DA(0.08)
 H2DB(0.08) H2DC(0.08)
7.a Ternary CH refined with riding coordinates:
 C1(H1), C17(H17), C17A(H17A), C1A(H1A), C1A(H1AA)
7.b Aromatic/amide H refined with riding coordinates:
 C4(H4), C14(H14), C3A(H3A), C15(H15), C4A(H4A), C18(H18), C14A(H14A),
 C15A(H15A)
7.c Idealised Me refined with riding coordinates:
 C1D(H1DA,H1DB,H1DC), C2D(H2DA,H2DB,H2DC)
7.d Idealised Me refined as rotating group:
 C4B(H4BA,H4BB,H4BC), C1S(H1SA,H1SB,H1SC), C3C(H3CA,H3CB,H3CC), C4C(H4CA,H4CB,
 H4CC), C2C(H2CA,H2CB,H2CC), C3B(H3BA,H3BB,H3BC), C2B(H2BA,H2BB,H2BC), C1B(H1BA,
 H1BB,H1BC), C1C(H1CA,H1CB,H1CC)
;
_olex2_submission_special_instructions 'No special instructions were received'
_oxdiff_exptl_absorpt_empirical_details
;
Empirical correction (ABSPACK) includes:
- Absorption correction using spherical harmonics
- Frame scaling
;
_oxdiff_exptl_absorpt_empirical_full_max 1.559
_oxdiff_exptl_absorpt_empirical_full_min 0.702

loop_
_space_group_symop_operation_xyz
'x, y, z'
'-x, y+1/2, -z'

loop_
_atom_site_label
_atom_site_type_symbol
_atom_site_fract_x
_atom_site_fract_y
_atom_site_fract_z
_atom_site_U_iso_or_equiv
_atom_site_adp_type
_atom_site_occupancy
_atom_site_site_symmetry_order
_atom_site_calc_flag
_atom_site_refinement_flags_posn
_atom_site_refinement_flags_adp
_atom_site_refinement_flags_occupancy
_atom_site_disorder_assembly
_atom_site_disorder_group
Zn01 Zn 0.23145(2) 0.53793(2) 0.24494(2) 0.01325(7) Uani 1 1 d . . . . .
F2A F 0.27222(10) 0.03584(9) 0.43406(9) 0.0186(2) Uani 1 1 d . . . . .
F1A F 0.30690(11) 0.21376(8) 0.40428(10) 0.0201(3) Uani 1 1 d . . . . .
F5A F -0.03727(11) 0.22401(9) 0.19243(9) 0.0197(3) Uani 1 1 d . . . . .
F3A F 0.08421(12) -0.05018(8) 0.33862(10) 0.0213(3) Uani 1 1 d . . . . .
F4A F -0.07127(11) 0.04381(10) 0.22108(9) 0.0225(3) Uani 1 1 d . . . . .
F5 F 0.63009(12) 0.72525(9) 0.13814(12) 0.0276(3) Uani 1 1 d . . . . .
F2 F 0.46873(13) 1.04990(9) 0.27261(11) 0.0285(3) Uani 1 1 d . . . . .
F1 F 0.33263(13) 0.90018(9) 0.30228(12) 0.0287(3) Uani 1 1 d . . . . .
F3 F 0.68234(13) 1.03767(12) 0.17027(12) 0.0365(3) Uani 1 1 d . . . . .
O3B O 0.45806(14) 0.43178(11) 0.51630(12) 0.0193(3) Uani 1 1 d . . . . .
O3C O 0.06695(15) 0.65364(10) 0.32276(12) 0.0207(3) Uani 1 1 d . . . . .
O4B O 0.27432(14) 0.49254(10) 0.55246(12) 0.0194(3) Uani 1 1 d . . . . .
O1B O 0.06774(14) 0.51796(10) 0.10238(12) 0.0208(3) Uani 1 1 d . . . . .
O4C O -0.11188(15) 0.63866(11) 0.41860(12) 0.0215(3) Uani 1 1 d . . . . .
O2B O -0.01520(14) 0.61559(11) -0.01817(12) 0.0207(3) Uani 1 1 d . . . . .
F4 F 0.76508(14) 0.87513(11) 0.10635(14) 0.0409(4) Uani 1 1 d . . . . .
O1S O 0.19349(17) 0.66855(13) 0.60847(16) 0.0312(4) Uani 1 1 d . . . . .
N2A N 0.10271(16) 0.47425(12) 0.32294(12) 0.0137(3) Uani 1 1 d . . . . .
N1 N 0.24312(15) 0.63653(12) 0.14396(13) 0.0143(3) Uani 1 1 d . . . . .
O2C O 0.58833(16) 0.49888(12) 0.18526(13) 0.0228(4) Uani 0.92 1 d D . P A 1
O1C O 0.54279(16) 0.47172(12) 0.01506(13) 0.0216(3) Uani 0.92 1 d D . P A 1
N1A N 0.31254(16) 0.42254(12) 0.19525(13) 0.0144(3) Uani 1 1 d . . . . .
N2 N 0.35438(15) 0.59504(12) 0.34027(13) 0.0139(3) Uani 1 1 d . . . . .
C5 C 0.32058(18) 0.71056(14) 0.15129(15) 0.0147(4) Uani 1 1 d . . . . .
C11A C 0.02299(19) 0.08618(15) 0.26394(16) 0.0166(4) Uani 1 1 d . . . . .
C10A C 0.10187(18) 0.03806(16) 0.32465(14) 0.0167(4) Uani 1 1 d . . . . .
C9A C 0.19770(19) 0.08125(14) 0.37241(15) 0.0151(4) Uani 1 1 d . . . . .
C12A C 0.04146(19) 0.17743(14) 0.24963(15) 0.0151(4) Uani 1 1 d . . . . .
C7A C 0.13869(18) 0.22235(14) 0.29402(15) 0.0137(4) Uani 1 1 d . . . . .
C6A C 0.16351(19) 0.31989(14) 0.27594(15) 0.0137(4) Uani 1 1 d . . . . .
C1 C 0.09163(19) 0.57596(15) 0.02114(16) 0.0169(4) Uani 1 1 d . . . . .
H1 H 0.130553 0.539867 -0.033864 0.020 Uiso 1 1 calc R U . . .
C4 C 0.3043(2) 0.76569(15) 0.06408(17) 0.0198(4) Uani 1 1 d . . . . .
H4 H 0.345519 0.820531 0.049709 0.024 Uiso 1 1 calc R U . . .
C6 C 0.39887(18) 0.72661(14) 0.23293(16) 0.0149(4) Uani 1 1 d . . . . .
C14 C 0.49091(19) 0.69717(15) 0.40513(16) 0.0176(4) Uani 1 1 d . . . . .
H14 H 0.541249 0.748895 0.412070 0.021 Uiso 1 1 calc R U . . .
C7 C 0.47762(19) 0.80869(14) 0.22175(15) 0.0144(4) Uani 1 1 d . . . . .
C16A C 0.01329(19) 0.50913(14) 0.37865(15) 0.0145(4) Uani 1 1 d . . . . .
C2 C 0.18213(19) 0.64532(15) 0.05655(16) 0.0170(4) Uani 1 1 d . . . . .
C12 C 0.5891(2) 0.80498(15) 0.17270(17) 0.0190(4) Uani 1 1 d . . . . .
C10 C 0.6177(2) 0.96342(16) 0.18948(18) 0.0232(5) Uani 1 1 d . . . . .
C17 C 0.35728(19) 0.47719(15) 0.47346(16) 0.0158(4) Uani 1 1 d . . . . .
H17 H 0.318797 0.439057 0.419941 0.019 Uiso 1 1 calc R U . . .
C13A C 0.08747(19) 0.38082(14) 0.32514(15) 0.0137(4) Uani 1 1 d . . . . .
C3A C 0.4274(2) 0.31763(15) 0.11288(18) 0.0218(5) Uani 1 1 d . . . . .
H3A H 0.489335 0.292333 0.071625 0.026 Uiso 1 1 calc R U . . .
C13 C 0.41308(18) 0.67659(14) 0.32137(15) 0.0146(4) Uani 1 1 d . . . . .
C17A C 0.0078(2) 0.60813(15) 0.40212(16) 0.0174(4) Uani 1 1 d . . . . .
H17A H 0.055422 0.618830 0.465389 0.021 Uiso 1 1 calc R U . . .
C8A C 0.21436(19) 0.17249(14) 0.35652(16) 0.0153(4) Uani 1 1 d . . . . .
C5A C 0.26498(19) 0.33743(14) 0.21358(16) 0.0153(4) Uani 1 1 d . . . . .
C4B C 0.2168(2) 0.41153(16) 0.58714(18) 0.0229(5) Uani 1 1 d . . . . .
H4BA H 0.169548 0.384788 0.531885 0.034 Uiso 1 1 calc R U . . .
H4BB H 0.162317 0.425734 0.643564 0.034 Uiso 1 1 calc R U . . .
H4BC H 0.279038 0.368684 0.609681 0.034 Uiso 1 1 calc R U . . .
C15 C 0.4792(2) 0.62856(15) 0.47310(17) 0.0184(4) Uani 1 1 d . . . . .
H15 H 0.519496 0.623149 0.536349 0.022 Uiso 1 1 calc R U . . .
C11 C 0.6585(2) 0.88068(17) 0.15605(19) 0.0238(5) Uani 1 1 d . . . . .
C4A C 0.3360(2) 0.27211(15) 0.16177(18) 0.0205(4) Uani 1 1 d . . . . .
H4A H 0.322783 0.208821 0.161106 0.025 Uiso 1 1 calc R U . . .
C18 C 0.2181(2) 0.72462(16) 0.00480(17) 0.0227(5) Uani 1 1 d . . . . .
H18 H 0.188260 0.745287 -0.058492 0.027 Uiso 1 1 calc R U . . .
C2A C 0.4106(2) 0.41002(14) 0.13635(16) 0.0169(4) Uani 1 1 d . . . . .
C8 C 0.4402(2) 0.89247(15) 0.25574(16) 0.0177(4) Uani 1 1 d . . . . .
C1S C 0.2779(2) 0.71399(17) 0.6711(2) 0.0291(5) Uani 1 1 d . . . . .
H1SA H 0.358565 0.712756 0.639602 0.044 Uiso 1 1 calc R U . . .
H1SB H 0.281644 0.684030 0.737050 0.044 Uiso 1 1 calc R U . . .
H1SC H 0.251890 0.776675 0.680203 0.044 Uiso 1 1 calc R U . . .
C9 C 0.5088(2) 0.96944(15) 0.24089(17) 0.0200(4) Uani 1 1 d . . . . .
C14A C -0.01629(19) 0.35978(14) 0.38508(16) 0.0160(4) Uani 1 1 d . . . . .
H14A H -0.046762 0.301303 0.399823 0.019 Uiso 1 1 calc R U . . .
C16 C 0.39450(19) 0.56667(14) 0.43025(15) 0.0143(4) Uani 1 1 d . . . . .
C3C C 0.0928(3) 0.74600(16) 0.3470(2) 0.0318(6) Uani 1 1 d . . . . .
H3CA H 0.130563 0.775492 0.288694 0.048 Uiso 1 1 calc R U . . .
H3CB H 0.148541 0.748466 0.404788 0.048 Uiso 1 1 calc R U . . .
H3CC H 0.016809 0.777116 0.364157 0.048 Uiso 1 1 calc R U . . .
C4C C -0.1876(2) 0.63647(19) 0.3307(2) 0.0316(6) Uani 1 1 d . . . . .
H4CA H -0.169344 0.688690 0.287924 0.047 Uiso 1 1 calc R U . . .
H4CB H -0.273303 0.638307 0.351020 0.047 Uiso 1 1 calc R U . . .
H4CC H -0.171874 0.580904 0.292797 0.047 Uiso 1 1 calc R U . . .
C2C C 0.6691(3) 0.4250(2) 0.1929(2) 0.0313(7) Uani 0.92 1 d D . P A 1
H2CA H 0.705346 0.412892 0.126668 0.047 Uiso 0.92 1 calc R U P A 1
H2CB H 0.624389 0.371671 0.215891 0.047 Uiso 0.92 1 calc R U P A 1
H2CC H 0.733685 0.439298 0.241519 0.047 Uiso 0.92 1 calc R U P A 1
C15A C -0.0639(2) 0.44056(15) 0.41751(16) 0.0174(4) Uani 1 1 d . . . . .
H15A H -0.134458 0.448843 0.457920 0.021 Uiso 1 1 calc R U . . .
C3B C 0.5392(2) 0.39889(17) 0.4409(2) 0.0261(5) Uani 1 1 d . . . . .
H3BA H 0.494114 0.360950 0.393115 0.039 Uiso 1 1 calc R U . . .
H3BB H 0.603645 0.363244 0.472898 0.039 Uiso 1 1 calc R U . . .
H3BC H 0.575487 0.449863 0.404695 0.039 Uiso 1 1 calc R U . . .
C1A C 0.4937(2) 0.48781(16) 0.11133(17) 0.0207(5) Uani 1 1 d D . . . .
H1A H 0.444165 0.544344 0.108741 0.025 Uiso 0.92 1 calc R U P A 1
H1AA H 0.495362 0.537391 0.162495 0.025 Uiso 0.08 1 calc R U P A 2
C2B C -0.0802(2) 0.6703(2) 0.0517(2) 0.0339(6) Uani 1 1 d . . . . .
H2BA H -0.149647 0.698476 0.017533 0.051 Uiso 1 1 calc R U . . .
H2BB H -0.026070 0.717298 0.078134 0.051 Uiso 1 1 calc R U . . .
H2BC H -0.109577 0.632900 0.107621 0.051 Uiso 1 1 calc R U . . .
C1B C 0.0046(2) 0.43799(17) 0.0719(2) 0.0280(5) Uani 1 1 d . . . . .
H1BA H 0.056848 0.402409 0.027097 0.042 Uiso 1 1 calc R U . . .
H1BB H -0.070219 0.454610 0.036132 0.042 Uiso 1 1 calc R U . . .
H1BC H -0.015952 0.402199 0.131770 0.042 Uiso 1 1 calc R U . . .
C1C C 0.6107(3) 0.5474(2) -0.0211(2) 0.0334(6) Uani 0.92 1 d D . P A 1
H1CA H 0.652101 0.531134 -0.084051 0.050 Uiso 0.92 1 calc R U P A 1
H1CB H 0.671206 0.565049 0.029625 0.050 Uiso 0.92 1 calc R U P A 1
H1CC H 0.555204 0.597967 -0.033663 0.050 Uiso 0.92 1 calc R U P A 1
H1S H 0.228(6) 0.617(5) 0.597(5) 0.13(2) Uiso 1 1 d . . . . .
O1D O 0.4348(18) 0.5136(12) 0.0063(13) 0.025(4) Uiso 0.08 1 d D . P A 2
C1D C 0.484(3) 0.5954(19) -0.027(2) 0.037(8) Uiso 0.08 1 d D . P A 2
H1DA H 0.526011 0.585710 -0.091865 0.056 Uiso 0.08 1 calc R U P A 2
H1DB H 0.542049 0.618158 0.022669 0.056 Uiso 0.08 1 calc R U P A 2
H1DC H 0.418423 0.639372 -0.036860 0.056 Uiso 0.08 1 calc R U P A 2
O2D O 0.6055(15) 0.4587(16) 0.0793(15) 0.029(4) Uani 0.08 1 d D . P A 2
C2D C 0.688(2) 0.438(3) 0.160(3) 0.0313(7) Uani 0.08 1 d D . P A 2
H2DA H 0.764354 0.414942 0.132276 0.047 Uiso 0.08 1 calc R U P A 2
H2DB H 0.651187 0.391681 0.203768 0.047 Uiso 0.08 1 calc R U P A 2
H2DC H 0.703683 0.492267 0.199868 0.047 Uiso 0.08 1 calc R U P A 2

loop_
_atom_site_aniso_label
_atom_site_aniso_U_11
_atom_site_aniso_U_22
_atom_site_aniso_U_33
_atom_site_aniso_U_23
_atom_site_aniso_U_13
_atom_site_aniso_U_12
Zn01 0.01427(12) 0.01086(12) 0.01462(12) 0.00029(10) -0.00043(9) -0.00133(11)
F2A 0.0185(5) 0.0148(5) 0.0224(6) 0.0050(6) -0.0018(4) 0.0032(6)
F1A 0.0173(6) 0.0158(6) 0.0273(6) 0.0015(5) -0.0085(5) -0.0027(5)
F5A 0.0207(6) 0.0186(6) 0.0197(6) 0.0015(5) -0.0074(5) 0.0001(5)
F3A 0.0262(7) 0.0098(6) 0.0278(7) 0.0020(5) -0.0005(5) -0.0038(5)
F4A 0.0242(6) 0.0199(6) 0.0232(6) -0.0008(6) -0.0065(5) -0.0090(6)
F5 0.0218(7) 0.0178(7) 0.0432(8) -0.0056(6) 0.0097(6) 0.0024(5)
F2 0.0332(7) 0.0145(7) 0.0379(7) -0.0069(6) 0.0059(6) -0.0038(6)
F1 0.0240(7) 0.0197(7) 0.0425(8) -0.0080(6) 0.0163(6) -0.0019(5)
F3 0.0301(7) 0.0225(7) 0.0570(9) -0.0019(8) 0.0089(6) -0.0150(7)
O3B 0.0179(7) 0.0196(7) 0.0204(8) 0.0035(6) -0.0014(6) 0.0046(6)
O3C 0.0232(8) 0.0106(7) 0.0284(8) -0.0016(6) 0.0092(6) -0.0013(6)
O4B 0.0202(7) 0.0149(7) 0.0232(8) 0.0015(6) 0.0056(6) 0.0005(6)
O1B 0.0241(8) 0.0168(8) 0.0213(7) 0.0047(6) -0.0055(6) -0.0074(6)
O4C 0.0199(8) 0.0190(8) 0.0257(8) -0.0005(6) 0.0081(6) 0.0034(6)
O2B 0.0175(7) 0.0220(8) 0.0224(8) 0.0032(6) -0.0054(6) -0.0008(6)
F4 0.0214(7) 0.0337(8) 0.0676(12) -0.0055(8) 0.0211(7) -0.0078(6)
O1S 0.0268(9) 0.0250(9) 0.0418(11) -0.0053(8) -0.0025(8) 0.0041(7)
N2A 0.0148(8) 0.0118(8) 0.0145(8) -0.0005(6) -0.0003(6) -0.0004(6)
N1 0.0136(8) 0.0143(8) 0.0148(8) -0.0007(7) -0.0006(6) -0.0002(6)
O2C 0.0233(9) 0.0230(9) 0.0221(8) -0.0038(7) -0.0005(7) -0.0039(7)
O1C 0.0246(9) 0.0212(8) 0.0189(8) -0.0008(7) 0.0042(7) -0.0078(7)
N1A 0.0146(8) 0.0125(8) 0.0163(8) -0.0001(7) 0.0015(6) 0.0000(7)
N2 0.0146(8) 0.0121(8) 0.0151(8) 0.0004(6) -0.0002(6) 0.0003(6)
C5 0.0147(10) 0.0137(9) 0.0158(9) 0.0016(8) 0.0002(7) -0.0007(7)
C11A 0.0162(10) 0.0162(10) 0.0174(10) -0.0028(8) 0.0001(8) -0.0046(8)
C10A 0.0202(9) 0.0095(8) 0.0203(9) 0.0004(9) 0.0034(7) -0.0025(9)
C9A 0.0141(9) 0.0150(10) 0.0163(9) 0.0019(8) -0.0001(7) 0.0015(8)
C12A 0.0155(9) 0.0156(10) 0.0141(9) 0.0013(8) -0.0014(7) 0.0007(8)
C7A 0.0145(9) 0.0117(9) 0.0150(9) -0.0009(7) 0.0025(7) 0.0000(7)
C6A 0.0158(9) 0.0123(9) 0.0129(9) 0.0003(7) -0.0019(7) -0.0014(7)
C1 0.0173(10) 0.0180(10) 0.0154(9) 0.0023(8) -0.0026(8) -0.0025(8)
C4 0.0213(11) 0.0195(10) 0.0186(10) 0.0054(8) -0.0004(8) -0.0043(8)
C6 0.0138(9) 0.0130(9) 0.0178(9) -0.0011(8) 0.0019(7) -0.0007(8)
C14 0.0160(10) 0.0175(10) 0.0194(10) -0.0008(8) -0.0019(8) -0.0008(8)
C7 0.0137(9) 0.0142(10) 0.0153(9) 0.0007(7) -0.0012(7) -0.0020(8)
C16A 0.0152(9) 0.0138(10) 0.0146(9) -0.0001(7) -0.0001(7) -0.0001(7)
C2 0.0178(10) 0.0178(10) 0.0153(9) 0.0015(8) -0.0020(8) -0.0010(8)
C12 0.0180(10) 0.0157(10) 0.0232(11) -0.0018(8) 0.0000(8) 0.0005(8)
C10 0.0214(11) 0.0179(11) 0.0302(12) 0.0021(9) 0.0005(9) -0.0096(9)
C17 0.0176(10) 0.0143(10) 0.0156(9) 0.0009(8) -0.0016(7) -0.0002(8)
C13A 0.0149(9) 0.0119(10) 0.0144(9) 0.0015(7) -0.0025(7) -0.0024(7)
C3A 0.0231(11) 0.0155(10) 0.0269(11) -0.0034(9) 0.0082(9) 0.0007(8)
C13 0.0142(9) 0.0124(9) 0.0172(10) -0.0026(8) -0.0001(7) -0.0004(7)
C17A 0.0178(10) 0.0151(10) 0.0193(10) -0.0019(8) 0.0021(8) 0.0022(8)
C8A 0.0144(9) 0.0133(9) 0.0181(9) -0.0014(8) -0.0012(8) -0.0019(8)
C5A 0.0166(10) 0.0122(9) 0.0170(10) -0.0007(7) -0.0004(8) -0.0014(7)
C4B 0.0242(12) 0.0214(11) 0.0230(11) 0.0053(9) 0.0012(9) -0.0050(9)
C15 0.0170(10) 0.0185(10) 0.0195(10) 0.0004(8) -0.0047(8) -0.0019(8)
C11 0.0146(10) 0.0251(12) 0.0316(12) -0.0009(10) 0.0050(9) -0.0033(9)
C4A 0.0231(11) 0.0143(10) 0.0240(11) -0.0028(8) 0.0046(9) -0.0001(8)
C18 0.0252(11) 0.0235(11) 0.0194(10) 0.0072(9) -0.0036(9) -0.0061(9)
C2A 0.0174(10) 0.0153(10) 0.0181(10) -0.0009(8) 0.0029(8) 0.0002(8)
C8 0.0166(10) 0.0169(10) 0.0195(10) -0.0026(8) 0.0028(8) -0.0016(8)
C1S 0.0266(12) 0.0238(12) 0.0367(13) 0.0004(10) 0.0002(10) 0.0004(10)
C9 0.0231(11) 0.0151(10) 0.0217(10) -0.0042(8) -0.0019(8) -0.0005(9)
C14A 0.0169(10) 0.0150(10) 0.0160(9) 0.0003(8) 0.0000(8) -0.0017(8)
C16 0.0145(9) 0.0125(9) 0.0160(9) -0.0012(7) -0.0014(7) 0.0005(7)
C3C 0.0366(14) 0.0111(11) 0.0476(16) -0.0040(10) 0.0145(12) -0.0028(10)
C4C 0.0217(11) 0.0339(14) 0.0391(14) 0.0025(11) -0.0015(10) 0.0066(10)
C2C 0.0247(14) 0.0370(16) 0.0322(17) -0.0009(14) -0.0026(11) -0.0005(12)
C15A 0.0166(10) 0.0168(10) 0.0189(10) -0.0018(8) 0.0020(8) -0.0002(8)
C3B 0.0222(12) 0.0236(12) 0.0327(13) 0.0018(10) 0.0064(10) 0.0070(9)
C1A 0.0199(10) 0.0201(12) 0.0221(11) -0.0009(9) 0.0057(8) -0.0015(9)
C2B 0.0263(13) 0.0316(14) 0.0438(15) -0.0044(12) 0.0013(11) 0.0053(11)
C1B 0.0305(13) 0.0216(12) 0.0318(13) 0.0024(10) -0.0079(10) -0.0112(10)
C1C 0.0417(15) 0.0334(16) 0.0252(12) 0.0009(12) 0.0071(11) -0.0203(14)
O2D 0.012(7) 0.042(13) 0.033(10) 0.002(9) 0.008(6) -0.005(7)
C2D 0.0247(14) 0.0370(16) 0.0322(17) -0.0009(14) -0.0026(11) -0.0005(12)

loop_
_atom_type_symbol
_atom_type_description
_atom_type_scat_dispersion_real
_atom_type_scat_dispersion_imag
_atom_type_scat_source
C C 0.0181 0.0091 'International Tables Vol C Tables 4.2.6.8 and 6.1.1.4'
H H 0.0000 0.0000 'International Tables Vol C Tables 4.2.6.8 and 6.1.1.4'
F F 0.0727 0.0534 'International Tables Vol C Tables 4.2.6.8 and 6.1.1.4'
N N 0.0311 0.0180 'International Tables Vol C Tables 4.2.6.8 and 6.1.1.4'
O O 0.0492 0.0322 'International Tables Vol C Tables 4.2.6.8 and 6.1.1.4'
Zn Zn -1.5491 0.6778 'International Tables Vol C Tables 4.2.6.8 and 6.1.1.4'

loop_
_exptl_crystal_face_index_h
_exptl_crystal_face_index_k
_exptl_crystal_face_index_l
_exptl_crystal_face_perp_dist
1 -9 1 0.0612
7 2 2 0.1447
4 -7 2 0.1011
0 10 -1 0.0730
5 7 1 0.1355
0 0 -9 0.0298
0 -1 9 0.0374
5 -7 -1 0.1104
-7 0 1 0.1790
0 6 7 0.0533
1 -6 -6 0.0524
0 -8 4 0.0565
0 5 -7 0.0420
3 1 -8 0.0784
6 -6 -1 0.1243
-6 1 -5 0.1611
-5 -7 -1 0.1571

loop_
_geom_angle_atom_site_label_1
_geom_angle_atom_site_label_2
_geom_angle_atom_site_label_3
_geom_angle
_geom_angle_site_symmetry_1
_geom_angle_site_symmetry_3
_geom_angle_publ_flag
N2A Zn01 N1A 94.57(7) . . ?
N2A Zn01 N2 110.34(7) . . ?
N1 Zn01 N2A 138.19(7) . . ?
N1 Zn01 N1A 111.88(7) . . ?
N1 Zn01 N2 93.89(7) . . ?
N2 Zn01 N1A 105.08(7) . . ?
C17 O3B C3B 111.81(17) . . ?
C17A O3C C3C 112.44(18) . . ?
C17 O4B C4B 112.87(17) . . ?
C1 O1B C1B 112.54(17) . . ?
C17A O4C C4C 114.11(18) . . ?
C1 O2B C2B 114.52(18) . . ?
C1S O1S H1S 104(4) . . ?
C16A N2A Zn01 128.82(14) . . ?
C16A N2A C13A 106.58(17) . . ?
C13A N2A Zn01 124.56(14) . . ?
C5 N1 Zn01 125.01(13) . . ?
C2 N1 Zn01 128.26(14) . . ?
C2 N1 C5 106.72(17) . . ?
C2C O2C C1A 114.5(2) . . ?
C1A O1C C1C 111.77(19) . . ?
C5A N1A Zn01 122.87(14) . . ?
C2A N1A Zn01 130.85(14) . . ?
C2A N1A C5A 106.14(17) . . ?
C13 N2 Zn01 123.88(13) . . ?
C16 N2 Zn01 129.79(14) . . ?
C16 N2 C13 106.32(17) . . ?
N1 C5 C4 108.66(18) . . ?
N1 C5 C6 124.21(18) . . ?
C6 C5 C4 127.1(2) . . ?
F4A C11A C10A 119.30(19) . . ?
F4A C11A C12A 121.1(2) . . ?
C10A C11A C12A 119.6(2) . . ?
F3A C10A C11A 119.75(18) . . ?
F3A C10A C9A 120.03(18) . . ?
C11A C10A C9A 120.2(2) . . ?
F2A C9A C10A 120.67(19) . . ?
F2A C9A C8A 120.35(19) . . ?
C8A C9A C10A 118.98(19) . . ?
F5A C12A C11A 119.19(19) . . ?
F5A C12A C7A 119.14(19) . . ?
C11A C12A C7A 121.7(2) . . ?
C12A C7A C6A 122.56(18) . . ?
C8A C7A C12A 117.19(19) . . ?
C8A C7A C6A 120.25(18) . . ?
C13A C6A C7A 116.41(18) . . ?
C13A C6A C5A 128.89(19) . . ?
C5A C6A C7A 114.65(18) . . ?
O1B C1 O2B 112.48(17) . . ?
O1B C1 H1 108.1 . . ?
O1B C1 C2 107.72(17) . . ?
O2B C1 H1 108.1 . . ?
O2B C1 C2 112.25(18) . . ?
C2 C1 H1 108.1 . . ?
C5 C4 H4 126.4 . . ?
C18 C4 C5 107.11(19) . . ?
C18 C4 H4 126.4 . . ?
C5 C6 C7 114.52(18) . . ?
C13 C6 C5 128.71(19) . . ?
C13 C6 C7 116.76(18) . . ?
C13 C14 H14 126.4 . . ?
C15 C14 H14 126.4 . . ?
C15 C14 C13 107.16(19) . . ?
C12 C7 C6 121.51(19) . . ?
C8 C7 C6 121.66(18) . . ?
C8 C7 C12 116.76(19) . . ?
N2A C16A C17A 121.59(18) . . ?
N2A C16A C15A 111.25(18) . . ?
C15A C16A C17A 126.92(19) . . ?
N1 C2 C1 122.06(19) . . ?
N1 C2 C18 110.99(19) . . ?
C18 C2 C1 126.92(19) . . ?
F5 C12 C7 119.31(19) . . ?
F5 C12 C11 118.5(2) . . ?
C11 C12 C7 122.2(2) . . ?
F3 C10 C11 120.0(2) . . ?
F3 C10 C9 120.1(2) . . ?
C9 C10 C11 119.9(2) . . ?
O3B C17 H17 110.2 . . ?
O3B C17 C16 111.14(17) . . ?
O4B C17 O3B 106.64(16) . . ?
O4B C17 H17 110.2 . . ?
O4B C17 C16 108.47(17) . . ?
C16 C17 H17 110.2 . . ?
N2A C13A C14A 108.98(18) . . ?
C6A C13A N2A 124.23(19) . . ?
C6A C13A C14A 126.79(19) . . ?
C4A C3A H3A 126.9 . . ?
C4A C3A C2A 106.11(19) . . ?
C2A C3A H3A 126.9 . . ?
N2 C13 C6 124.13(18) . . ?
N2 C13 C14 108.77(18) . . ?
C6 C13 C14 127.07(19) . . ?
O3C C17A C16A 107.19(17) . . ?
O3C C17A H17A 107.9 . . ?
O4C C17A O3C 113.15(18) . . ?
O4C C17A C16A 112.63(18) . . ?
O4C C17A H17A 107.9 . . ?
C16A C17A H17A 107.9 . . ?
F1A C8A C9A 118.34(19) . . ?
F1A C8A C7A 119.38(19) . . ?
C9A C8A C7A 122.28(19) . . ?
N1A C5A C6A 124.57(19) . . ?
N1A C5A C4A 109.21(18) . . ?
C6A C5A C4A 126.21(19) . . ?
O4B C4B H4BA 109.5 . . ?
O4B C4B H4BB 109.5 . . ?
O4B C4B H4BC 109.5 . . ?
H4BA C4B H4BB 109.5 . . ?
H4BA C4B H4BC 109.5 . . ?
H4BB C4B H4BC 109.5 . . ?
C14 C15 H15 126.9 . . ?
C14 C15 C16 106.25(19) . . ?
C16 C15 H15 126.9 . . ?
F4 C11 C12 120.7(2) . . ?
F4 C11 C10 119.6(2) . . ?
C12 C11 C10 119.6(2) . . ?
C3A C4A C5A 107.1(2) . . ?
C3A C4A H4A 126.4 . . ?
C5A C4A H4A 126.4 . . ?
C4 C18 C2 106.51(19) . . ?
C4 C18 H18 126.7 . . ?
C2 C18 H18 126.7 . . ?
N1A C2A C3A 111.42(19) . . ?
N1A C2A C1A 120.48(19) . . ?
C3A C2A C1A 127.8(2) . . ?
F1 C8 C7 119.28(19) . . ?
F1 C8 C9 118.5(2) . . ?
C9 C8 C7 122.2(2) . . ?
O1S C1S H1SA 109.5 . . ?
O1S C1S H1SB 109.5 . . ?
O1S C1S H1SC 109.5 . . ?
H1SA C1S H1SB 109.5 . . ?
H1SA C1S H1SC 109.5 . . ?
H1SB C1S H1SC 109.5 . . ?
F2 C9 C10 119.8(2) . . ?
F2 C9 C8 120.8(2) . . ?
C10 C9 C8 119.3(2) . . ?
C13A C14A H14A 126.6 . . ?
C15A C14A C13A 106.70(19) . . ?
C15A C14A H14A 126.6 . . ?
N2 C16 C17 121.84(18) . . ?
N2 C16 C15 111.50(18) . . ?
C15 C16 C17 126.56(19) . . ?
O3C C3C H3CA 109.5 . . ?
O3C C3C H3CB 109.5 . . ?
O3C C3C H3CC 109.5 . . ?
H3CA C3C H3CB 109.5 . . ?
H3CA C3C H3CC 109.5 . . ?
H3CB C3C H3CC 109.5 . . ?
O4C C4C H4CA 109.5 . . ?
O4C C4C H4CB 109.5 . . ?
O4C C4C H4CC 109.5 . . ?
H4CA C4C H4CB 109.5 . . ?
H4CA C4C H4CC 109.5 . . ?
H4CB C4C H4CC 109.5 . . ?
O2C C2C H2CA 109.5 . . ?
O2C C2C H2CB 109.5 . . ?
O2C C2C H2CC 109.5 . . ?
H2CA C2C H2CB 109.5 . . ?
H2CA C2C H2CC 109.5 . . ?
H2CB C2C H2CC 109.5 . . ?
C16A C15A H15A 126.8 . . ?
C14A C15A C16A 106.47(19) . . ?
C14A C15A H15A 126.8 . . ?
O3B C3B H3BA 109.5 . . ?
O3B C3B H3BB 109.5 . . ?
O3B C3B H3BC 109.5 . . ?
H3BA C3B H3BB 109.5 . . ?
H3BA C3B H3BC 109.5 . . ?
H3BB C3B H3BC 109.5 . . ?
O2C C1A C2A 112.05(18) . . ?
O2C C1A H1A 108.7 . . ?
O1C C1A O2C 111.06(18) . . ?
O1C C1A C2A 107.58(18) . . ?
O1C C1A H1A 108.7 . . ?
C2A C1A H1A 108.7 . . ?
C2A C1A H1AA 115.2 . . ?
C2A C1A O1D 97.6(7) . . ?
O1D C1A H1AA 115.2 . . ?
O2D C1A C2A 111.7(10) . . ?
O2D C1A H1AA 115.2 . . ?
O2D C1A O1D 99.8(11) . . ?
O2B C2B H2BA 109.5 . . ?
O2B C2B H2BB 109.5 . . ?
O2B C2B H2BC 109.5 . . ?
H2BA C2B H2BB 109.5 . . ?
H2BA C2B H2BC 109.5 . . ?
H2BB C2B H2BC 109.5 . . ?
O1B C1B H1BA 109.5 . . ?
O1B C1B H1BB 109.5 . . ?
O1B C1B H1BC 109.5 . . ?
H1BA C1B H1BB 109.5 . . ?
H1BA C1B H1BC 109.5 . . ?
H1BB C1B H1BC 109.5 . . ?
O1C C1C H1CA 109.5 . . ?
O1C C1C H1CB 109.5 . . ?
O1C C1C H1CC 109.5 . . ?
H1CA C1C H1CB 109.5 . . ?
H1CA C1C H1CC 109.5 . . ?
H1CB C1C H1CC 109.5 . . ?
C1D O1D C1A 109.5(16) . . ?
O1D C1D H1DA 109.5 . . ?
O1D C1D H1DB 109.5 . . ?
O1D C1D H1DC 109.5 . . ?
H1DA C1D H1DB 109.5 . . ?
H1DA C1D H1DC 109.5 . . ?
H1DB C1D H1DC 109.5 . . ?
C1A O2D C2D 113.7(18) . . ?
O2D C2D H2DA 109.5 . . ?
O2D C2D H2DB 109.5 . . ?
O2D C2D H2DC 109.5 . . ?
H2DA C2D H2DB 109.5 . . ?
H2DA C2D H2DC 109.5 . . ?
H2DB C2D H2DC 109.5 . . ?

loop_
_geom_bond_atom_site_label_1
_geom_bond_atom_site_label_2
_geom_bond_distance
_geom_bond_site_symmetry_2
_geom_bond_publ_flag
Zn01 N2A 1.9898(18) . ?
Zn01 N1 1.9857(18) . ?
Zn01 N1A 2.0387(18) . ?
Zn01 N2 2.0320(18) . ?
F2A C9A 1.337(2) . ?
F1A C8A 1.344(2) . ?
F5A C12A 1.340(2) . ?
F3A C10A 1.336(3) . ?
F4A C11A 1.337(2) . ?
F5 C12 1.346(3) . ?
F2 C9 1.340(3) . ?
F1 C8 1.337(3) . ?
F3 C10 1.335(3) . ?
O3B C17 1.414(3) . ?
O3B C3B 1.425(3) . ?
O3C C17A 1.408(3) . ?
O3C C3C 1.435(3) . ?
O4B C17 1.406(3) . ?
O4B C4B 1.433(3) . ?
O1B C1 1.402(3) . ?
O1B C1B 1.432(3) . ?
O4C C17A 1.407(3) . ?
O4C C4C 1.430(3) . ?
O2B C1 1.411(3) . ?
O2B C2B 1.423(3) . ?
F4 C11 1.345(3) . ?
O1S C1S 1.414(3) . ?
O1S H1S 0.87(7) . ?
N2A C16A 1.333(3) . ?
N2A C13A 1.396(3) . ?
N1 C5 1.392(3) . ?
N1 C2 1.343(3) . ?
O2C C2C 1.413(4) . ?
O2C C1A 1.436(3) . ?
O1C C1A 1.405(3) . ?
O1C C1C 1.431(3) . ?
N1A C5A 1.388(3) . ?
N1A C2A 1.343(3) . ?
N2 C13 1.393(3) . ?
N2 C16 1.338(3) . ?
C5 C4 1.426(3) . ?
C5 C6 1.401(3) . ?
C11A C10A 1.380(3) . ?
C11A C12A 1.382(3) . ?
C10A C9A 1.384(3) . ?
C9A C8A 1.382(3) . ?
C12A C7A 1.389(3) . ?
C7A C6A 1.492(3) . ?
C7A C8A 1.386(3) . ?
C6A C13A 1.393(3) . ?
C6A C5A 1.411(3) . ?
C1 H1 1.0000 . ?
C1 C2 1.505(3) . ?
C4 H4 0.9500 . ?
C4 C18 1.372(3) . ?
C6 C7 1.501(3) . ?
C6 C13 1.395(3) . ?
C14 H14 0.9500 . ?
C14 C13 1.432(3) . ?
C14 C15 1.365(3) . ?
C7 C12 1.387(3) . ?
C7 C8 1.384(3) . ?
C16A C17A 1.502(3) . ?
C16A C15A 1.421(3) . ?
C2 C18 1.417(3) . ?
C12 C11 1.375(3) . ?
C10 C11 1.380(3) . ?
C10 C9 1.379(3) . ?
C17 H17 1.0000 . ?
C17 C16 1.502(3) . ?
C13A C14A 1.424(3) . ?
C3A H3A 0.9500 . ?
C3A C4A 1.372(3) . ?
C3A C2A 1.417(3) . ?
C17A H17A 1.0000 . ?
C5A C4A 1.421(3) . ?
C4B H4BA 0.9800 . ?
C4B H4BB 0.9800 . ?
C4B H4BC 0.9800 . ?
C15 H15 0.9500 . ?
C15 C16 1.424(3) . ?
C4A H4A 0.9500 . ?
C18 H18 0.9500 . ?
C2A C1A 1.508(3) . ?
C8 C9 1.382(3) . ?
C1S H1SA 0.9800 . ?
C1S H1SB 0.9800 . ?
C1S H1SC 0.9800 . ?
C14A H14A 0.9500 . ?
C14A C15A 1.376(3) . ?
C3C H3CA 0.9800 . ?
C3C H3CB 0.9800 . ?
C3C H3CC 0.9800 . ?
C4C H4CA 0.9800 . ?
C4C H4CB 0.9800 . ?
C4C H4CC 0.9800 . ?
C2C H2CA 0.9800 . ?
C2C H2CB 0.9800 . ?
C2C H2CC 0.9800 . ?
C15A H15A 0.9500 . ?
C3B H3BA 0.9800 . ?
C3B H3BB 0.9800 . ?
C3B H3BC 0.9800 . ?
C1A H1A 1.0000 . ?
C1A H1AA 1.0000 . ?
C1A O1D 1.580(16) . ?
C1A O2D 1.370(16) . ?
C2B H2BA 0.9800 . ?
C2B H2BB 0.9800 . ?
C2B H2BC 0.9800 . ?
C1B H1BA 0.9800 . ?
C1B H1BB 0.9800 . ?
C1B H1BC 0.9800 . ?
C1C H1CA 0.9800 . ?
C1C H1CB 0.9800 . ?
C1C H1CC 0.9800 . ?
O1D C1D 1.40(2) . ?
C1D H1DA 0.9800 . ?
C1D H1DB 0.9800 . ?
C1D H1DC 0.9800 . ?
O2D C2D 1.43(2) . ?
C2D H2DA 0.9800 . ?
C2D H2DB 0.9800 . ?
C2D H2DC 0.9800 . ?

loop_
_geom_torsion_atom_site_label_1
_geom_torsion_atom_site_label_2
_geom_torsion_atom_site_label_3
_geom_torsion_atom_site_label_4
_geom_torsion
_geom_torsion_site_symmetry_1
_geom_torsion_site_symmetry_2
_geom_torsion_site_symmetry_3
_geom_torsion_site_symmetry_4
_geom_torsion_publ_flag
Zn01 N2A C16A C17A -8.7(3) . . . . ?
Zn01 N2A C16A C15A 176.63(14) . . . . ?
Zn01 N2A C13A C6A 2.6(3) . . . . ?
Zn01 N2A C13A C14A -177.60(13) . . . . ?
Zn01 N1 C5 C4 179.13(14) . . . . ?
Zn01 N1 C5 C6 -1.8(3) . . . . ?
Zn01 N1 C2 C1 -0.7(3) . . . . ?
Zn01 N1 C2 C18 -178.89(15) . . . . ?
Zn01 N1A C5A C6A -6.5(3) . . . . ?
Zn01 N1A C5A C4A 174.81(14) . . . . ?
Zn01 N1A C2A C3A -174.14(16) . . . . ?
Zn01 N1A C2A C1A 11.4(3) . . . . ?
Zn01 N2 C13 C6 -3.1(3) . . . . ?
Zn01 N2 C13 C14 178.73(13) . . . . ?
Zn01 N2 C16 C17 4.9(3) . . . . ?
Zn01 N2 C16 C15 -178.61(15) . . . . ?
F2A C9A C8A F1A 0.1(3) . . . . ?
F2A C9A C8A C7A -179.41(18) . . . . ?
F5A C12A C7A C6A -3.6(3) . . . . ?
F5A C12A C7A C8A 176.90(18) . . . . ?
F3A C10A C9A F2A -1.1(3) . . . . ?
F3A C10A C9A C8A 179.79(18) . . . . ?
F4A C11A C10A F3A 1.0(3) . . . . ?
F4A C11A C10A C9A -177.86(18) . . . . ?
F4A C11A C12A F5A 0.5(3) . . . . ?
F4A C11A C12A C7A 179.74(18) . . . . ?
F5 C12 C11 F4 0.0(3) . . . . ?
F5 C12 C11 C10 179.1(2) . . . . ?
F1 C8 C9 F2 0.2(3) . . . . ?
F1 C8 C9 C10 -177.4(2) . . . . ?
F3 C10 C11 F4 1.7(4) . . . . ?
F3 C10 C11 C12 -177.5(2) . . . . ?
F3 C10 C9 F2 -0.8(3) . . . . ?
F3 C10 C9 C8 176.8(2) . . . . ?
O3B C17 C16 N2 136.4(2) . . . . ?
O3B C17 C16 C15 -39.5(3) . . . . ?
O4B C17 C16 N2 -106.7(2) . . . . ?
O4B C17 C16 C15 77.4(3) . . . . ?
O1B C1 C2 N1 12.4(3) . . . . ?
O1B C1 C2 C18 -169.8(2) . . . . ?
O2B C1 C2 N1 136.7(2) . . . . ?
O2B C1 C2 C18 -45.4(3) . . . . ?
N2A C16A C17A O3C 27.4(3) . . . . ?
N2A C16A C17A O4C 152.53(19) . . . . ?
N2A C16A C15A C14A 1.4(2) . . . . ?
N2A C13A C14A C15A 0.8(2) . . . . ?
N1 C5 C4 C18 -0.2(3) . . . . ?
N1 C5 C6 C7 177.44(19) . . . . ?
N1 C5 C6 C13 -2.2(3) . . . . ?
N1 C2 C18 C4 -0.3(3) . . . . ?
N1A C5A C4A C3A 0.6(3) . . . . ?
N1A C2A C1A O2C 88.5(2) . . . . ?
N1A C2A C1A O1C -149.2(2) . . . . ?
N1A C2A C1A O1D -95.6(8) . . . . ?
N1A C2A C1A O2D 160.7(9) . . . . ?
C5 N1 C2 C1 178.32(19) . . . . ?
C5 N1 C2 C18 0.1(2) . . . . ?
C5 C4 C18 C2 0.3(3) . . . . ?
C5 C6 C7 C12 -86.8(2) . . . . ?
C5 C6 C7 C8 90.2(2) . . . . ?
C5 C6 C13 N2 4.8(3) . . . . ?
C5 C6 C13 C14 -177.3(2) . . . . ?
C11A C10A C9A F2A 177.75(18) . . . . ?
C11A C10A C9A C8A -1.4(3) . . . . ?
C11A C12A C7A C6A 177.2(2) . . . . ?
C11A C12A C7A C8A -2.3(3) . . . . ?
C10A C11A C12A F5A -178.46(18) . . . . ?
C10A C11A C12A C7A 0.7(3) . . . . ?
C10A C9A C8A F1A 179.25(18) . . . . ?
C10A C9A C8A C7A -0.3(3) . . . . ?
C12A C11A C10A F3A 179.99(19) . . . . ?
C12A C11A C10A C9A 1.2(3) . . . . ?
C12A C7A C6A C13A 75.3(3) . . . . ?
C12A C7A C6A C5A -107.0(2) . . . . ?
C12A C7A C8A F1A -177.45(18) . . . . ?
C12A C7A C8A C9A 2.1(3) . . . . ?
C7A C6A C13A N2A 175.13(18) . . . . ?
C7A C6A C13A C14A -4.7(3) . . . . ?
C7A C6A C5A N1A -172.91(19) . . . . ?
C7A C6A C5A C4A 5.6(3) . . . . ?
C6A C7A C8A F1A 3.0(3) . . . . ?
C6A C7A C8A C9A -177.46(19) . . . . ?
C6A C13A C14A C15A -179.4(2) . . . . ?
C6A C5A C4A C3A -178.1(2) . . . . ?
C1 C2 C18 C4 -178.4(2) . . . . ?
C4 C5 C6 C7 -3.6(3) . . . . ?
C4 C5 C6 C13 176.7(2) . . . . ?
C6 C5 C4 C18 -179.3(2) . . . . ?
C6 C7 C12 F5 -2.9(3) . . . . ?
C6 C7 C12 C11 175.6(2) . . . . ?
C6 C7 C8 F1 1.9(3) . . . . ?
C6 C7 C8 C9 -176.3(2) . . . . ?
C14 C15 C16 N2 -0.3(3) . . . . ?
C14 C15 C16 C17 175.9(2) . . . . ?
C7 C6 C13 N2 -174.77(18) . . . . ?
C7 C6 C13 C14 3.0(3) . . . . ?
C7 C12 C11 F4 -178.6(2) . . . . ?
C7 C12 C11 C10 0.5(4) . . . . ?
C7 C8 C9 F2 178.4(2) . . . . ?
C7 C8 C9 C10 0.8(3) . . . . ?
C16A N2A C13A C6A -179.74(19) . . . . ?
C16A N2A C13A C14A 0.1(2) . . . . ?
C2 N1 C5 C4 0.1(2) . . . . ?
C2 N1 C5 C6 179.2(2) . . . . ?
C12 C7 C8 F1 179.05(19) . . . . ?
C12 C7 C8 C9 0.8(3) . . . . ?
C13A N2A C16A C17A 173.78(18) . . . . ?
C13A N2A C16A C15A -0.9(2) . . . . ?
C13A C6A C5A N1A 4.4(4) . . . . ?
C13A C6A C5A C4A -177.1(2) . . . . ?
C13A C14A C15A C16A -1.3(2) . . . . ?
C3A C2A C1A O2C -85.0(3) . . . . ?
C3A C2A C1A O1C 37.4(3) . . . . ?
C3A C2A C1A O1D 91.0(8) . . . . ?
C3A C2A C1A O2D -12.8(10) . . . . ?
C13 N2 C16 C17 -175.99(18) . . . . ?
C13 N2 C16 C15 0.5(2) . . . . ?
C13 C6 C7 C12 92.9(2) . . . . ?
C13 C6 C7 C8 -90.1(3) . . . . ?
C13 C14 C15 C16 0.1(2) . . . . ?
C17A C16A C15A C14A -172.9(2) . . . . ?
C8A C7A C6A C13A -105.2(2) . . . . ?
C8A C7A C6A C5A 72.5(3) . . . . ?
C5A N1A C2A C3A 1.5(2) . . . . ?
C5A N1A C2A C1A -172.89(19) . . . . ?
C5A C6A C13A N2A -2.2(3) . . . . ?
C5A C6A C13A C14A 178.0(2) . . . . ?
C4B O4B C17 O3B -70.6(2) . . . . ?
C4B O4B C17 C16 169.67(17) . . . . ?
C15 C14 C13 N2 0.2(2) . . . . ?
C15 C14 C13 C6 -177.9(2) . . . . ?
C11 C10 C9 F2 -179.5(2) . . . . ?
C11 C10 C9 C8 -1.8(4) . . . . ?
C4A C3A C2A N1A -1.2(3) . . . . ?
C4A C3A C2A C1A 172.7(2) . . . . ?
C2A N1A C5A C6A 177.4(2) . . . . ?
C2A N1A C5A C4A -1.3(2) . . . . ?
C2A C3A C4A C5A 0.3(3) . . . . ?
C2A C1A O1D C1D 170.6(19) . . . . ?
C2A C1A O2D C2D -83(3) . . . . ?
C8 C7 C12 F5 179.93(19) . . . . ?
C8 C7 C12 C11 -1.5(3) . . . . ?
C9 C10 C11 F4 -179.7(2) . . . . ?
C9 C10 C11 C12 1.2(4) . . . . ?
C16 N2 C13 C6 177.73(19) . . . . ?
C16 N2 C13 C14 -0.4(2) . . . . ?
C3C O3C C17A O4C 68.8(2) . . . . ?
C3C O3C C17A C16A -166.47(19) . . . . ?
C4C O4C C17A O3C 54.4(2) . . . . ?
C4C O4C C17A C16A -67.4(2) . . . . ?
C2C O2C C1A O1C -57.5(3) . . . . ?
C2C O2C C1A C2A 62.9(3) . . . . ?
C15A C16A C17A O3C -158.7(2) . . . . ?
C15A C16A C17A O4C -33.6(3) . . . . ?
C3B O3B C17 O4B 170.05(18) . . . . ?
C3B O3B C17 C16 -71.9(2) . . . . ?
C2B O2B C1 O1B 61.5(2) . . . . ?
C2B O2B C1 C2 -60.2(2) . . . . ?
C1B O1B C1 O2B 68.9(2) . . . . ?
C1B O1B C1 C2 -166.89(18) . . . . ?
C1C O1C C1A O2C -64.6(3) . . . . ?
C1C O1C C1A C2A 172.5(2) . . . . ?
O1D C1A O2D C2D 174(3) . . . . ?
O2D C1A O1D C1D -76(2) . . . . ?

loop_
_twin_individual_id
_twin_individual_mass_fraction_refined
1 0.664(14)
2 0.336(14)

loop_
_exptl_oxdiff_crystal_face_indexfrac_h
_exptl_oxdiff_crystal_face_indexfrac_k
_exptl_oxdiff_crystal_face_indexfrac_l
_exptl_oxdiff_crystal_face_x
_exptl_oxdiff_crystal_face_y
_exptl_oxdiff_crystal_face_z
0.8432 -9.4248 1.4452 0.4220 -0.3924 0.8173
6.8072 1.5323 2.1360 -0.5920 0.5642 0.5755
4.0576 -7.4832 2.3042 0.0797 -0.0674 0.9945
-0.3846 9.5058 -1.2985 -0.4607 0.4293 -0.7768
5.0517 6.7156 0.9002 -0.7267 0.6869 -0.0057
0.2850 -0.3401 -8.5807 0.7388 0.6314 -0.2355
0.4010 -0.6590 8.5586 -0.7067 -0.6028 0.3704
4.7740 -7.1124 -0.6644 0.2764 0.2299 0.9331
-7.0930 0.2526 0.8132 0.2434 -0.7339 -0.6342
-0.0594 5.6805 6.9369 -0.9402 -0.2818 -0.1914
0.7085 -6.4266 -6.3415 0.9057 0.2724 0.3249
0.4532 -8.2037 4.4689 0.1068 -0.5997 0.7931
-0.1056 4.8645 -7.4160 0.3351 0.7142 -0.6145
3.3610 0.9313 -7.5359 0.4286 0.9034 -0.0154
5.6495 -5.6767 -1.3422 0.2046 0.4196 0.8844
-6.0098 0.7311 -4.5649 0.6217 -0.2236 -0.7506
-4.7071 -7.0640 -1.3676 0.7722 -0.6336 0.0470
